data_7100608
loop_
_publ_author_name
'Stefanie Dehnen'
'Rodolphe Clerac'
'Maike Melullis'

_publ_section_title
;
Ternary Mn/Ge/Se Anions from Reactions of
[Ba2(H2O)9][GeSe4]: Synthesis and Characterization of Compounds
Containing Discrete or Polymeric [Mn6Ge4Se17]6 Units
;
_journal_name_full 'Chemical Communications'
_journal_paper_doi 10.1039/b513305j
_journal_year 2005
_chemical_formula_sum 'Ba3 Ge4 H60 Mn6 O30 Se17'
_chemical_formula_weight 2914.82
_space_group_IT_number 161
_symmetry_cell_setting rhombohedral
_symmetry_space_group_name_Hall 'R 3 -2"c'
_symmetry_space_group_name_H-M 'R 3 c :H'
_cell_angle_alpha 90.00
_cell_angle_beta 90.00
_cell_angle_gamma 120.00
_cell_formula_units_Z 6
_cell_length_a 20.463(3)
_cell_length_b 20.463(3)
_cell_length_c 25.119(5)
_cell_measurement_temperature 203(2)
_cell_volume 9109(3)
_diffrn_ambient_temperature 203(2)
_exptl_crystal_density_diffrn 3.188
_cod_original_sg_symbol_H-M 'R 3 c'
_cod_original_formula_sum 'H60 Ba3 Ge4 Mn6 O30 Se17'
_cod_database_code 7100608

loop_
_symmetry_equiv_pos_as_xyz
'x, y, z'
'-y, x-y, z'
'-x+y, -x, z'
'-y, -x, z+1/2'
'-x+y, y, z+1/2'
'x, x-y, z+1/2'
'x+2/3, y+1/3, z+1/3'
'-y+2/3, x-y+1/3, z+1/3'
'-x+y+2/3, -x+1/3, z+1/3'
'-y+2/3, -x+1/3, z+5/6'
'-x+y+2/3, y+1/3, z+5/6'
'x+2/3, x-y+1/3, z+5/6'
'x+1/3, y+2/3, z+2/3'
'-y+1/3, x-y+2/3, z+2/3'
'-x+y+1/3, -x+2/3, z+2/3'
'-y+1/3, -x+2/3, z+7/6'
'-x+y+1/3, y+2/3, z+7/6'
'x+1/3, x-y+2/3, z+7/6'

loop_
_atom_site_label
_atom_site_type_symbol
_atom_site_fract_x
_atom_site_fract_y
_atom_site_fract_z
_atom_site_U_iso_or_equiv
_atom_site_adp_type
_atom_site_occupancy
_atom_site_symmetry_multiplicity
_atom_site_calc_flag
_atom_site_refinement_flags
_atom_site_disorder_assembly
_atom_site_disorder_group
_atom_site_attached_hydrogens
Ba1 Ba -0.67079(4) -0.61111(4) -0.09876(3) 0.0339(5) Uani 1 1 d . . . 0
Se1 Se -0.6667 -0.3333 0.25486(7) 0.0352(6) Uani 1 3 d S . . 0
Se2 Se -0.84669(6) -0.65281(6) -0.07191(5) 0.0337(5) Uani 1 1 d . . . 0
Se3 Se -0.72941(6) -0.45664(6) -0.11562(4) 0.0303(5) Uani 1 1 d . . . 0
Se4 Se -0.67548(6) -0.52413(6) 0.01339(4) 0.0294(5) Uani 1 1 d . . . 0
Se5 Se -0.81528(6) -0.79769(6) -0.15184(4) 0.0301(5) Uani 1 1 d . . . 0
Se6 Se -0.80053(6) -0.39308(6) 0.13713(4) 0.0300(5) Uani 1 1 d . . . 0
Se7 Se -0.6667 -0.3333 0.01362(8) 0.0280(5) Uani 1 3 d S . . 0
Mn1 Mn -0.60357(9) -0.20927(9) -0.04985(7) 0.0312(5) Uani 1 1 d . . . 0
Mn2 Mn -0.72149(9) -0.26403(9) 0.07659(7) 0.0315(5) Uani 1 1 d . . . 0
O1 O -0.5627(4) -0.4559(4) -0.1090(3) 0.0331(16) Uani 1 1 d . . . 2
O2 O -0.7667(5) -0.2035(4) 0.1259(3) 0.0388(18) Uani 1 1 d . . . 2
Ge1 Ge -0.6667 -0.3333 -0.15246(7) 0.0280(6) Uani 1 3 d S . . 0
Ge2 Ge -0.56670(6) -0.45585(6) 0.06654(4) 0.0276(5) Uani 1 1 d . . . 0
O11 O -0.9657(5) -0.5923(4) -0.1052(3) 0.0381(18) Uani 1 1 d . . . 2
O22 O -0.7748(5) -0.5220(5) 0.2371(3) 0.044(2) Uani 1 1 d . . . 2
O33 O -0.6428(5) -0.8451(5) -0.1034(4) 0.053(2) Uani 1 1 d . . . 2
O44 O -0.5986(5) -0.6710(6) -0.1544(4) 0.054(2) Uani 1 1 d . . . 2
O55 O -0.5393(6) -0.3989(5) -0.2139(4) 0.047(2) Uani 1 1 d . . . 2
O66 O -0.7250(5) -0.7231(5) -0.0199(3) 0.042(2) Uani 1 1 d . . . 2
O77 O -0.5435(5) -0.5901(6) -0.0408(4) 0.049(2) Uani 1 1 d . . . 2
O88 O -0.6676(5) -0.5758(5) -0.2058(3) 0.045(2) Uani 1 1 d . . . 2

loop_
_atom_site_aniso_label
_atom_site_aniso_U_11
_atom_site_aniso_U_22
_atom_site_aniso_U_33
_atom_site_aniso_U_23
_atom_site_aniso_U_13
_atom_site_aniso_U_12
Ba1 0.0336(5) 0.0359(5) 0.0318(5) -0.0026(3) 0.0006(2) 0.0172(4)
Se1 0.0397(7) 0.0397(7) 0.0264(10) 0.000 0.000 0.0198(4)
Se2 0.0323(7) 0.0278(7) 0.0394(7) -0.0042(4) -0.0006(4) 0.0138(5)
Se3 0.0312(7) 0.0286(7) 0.0299(7) 0.0001(4) -0.0002(4) 0.0139(5)
Se4 0.0300(7) 0.0295(7) 0.0288(6) -0.0013(4) 0.0000(4) 0.0149(5)
Se5 0.0290(6) 0.0324(7) 0.0283(6) -0.0008(4) 0.0016(4) 0.0149(5)
Se6 0.0308(7) 0.0332(7) 0.0272(6) -0.0005(4) -0.0011(4) 0.0168(5)
Se7 0.0283(6) 0.0283(6) 0.0274(8) 0.000 0.000 0.0142(3)
Mn1 0.0321(9) 0.0300(9) 0.0289(9) -0.0013(6) -0.0006(6) 0.0136(7)
Mn2 0.0292(9) 0.0307(9) 0.0326(9) -0.0025(7) 0.0008(7) 0.0135(7)
O1 0.031(4) 0.030(4) 0.035(4) 0.000(3) -0.001(3) 0.013(3)
O2 0.044(4) 0.038(4) 0.040(4) -0.006(3) -0.003(4) 0.024(4)
Ge1 0.0292(7) 0.0292(7) 0.0257(10) 0.000 0.000 0.0146(3)
Ge2 0.0286(7) 0.0285(7) 0.0271(7) 0.0008(4) 0.0009(4) 0.0154(5)
O11 0.038(4) 0.038(4) 0.039(4) -0.003(3) -0.009(3) 0.019(4)
O22 0.052(5) 0.041(4) 0.034(4) 0.003(3) -0.001(4) 0.018(4)
O33 0.045(5) 0.043(5) 0.071(7) -0.008(5) -0.017(5) 0.022(4)
O44 0.050(5) 0.057(6) 0.062(6) -0.023(5) -0.005(4) 0.031(5)
O55 0.065(6) 0.040(4) 0.041(4) 0.000(4) 0.006(4) 0.029(4)
O66 0.052(5) 0.035(4) 0.042(5) -0.003(3) -0.013(4) 0.024(4)
O77 0.042(5) 0.065(6) 0.041(5) -0.007(4) 0.001(4) 0.027(4)
O88 0.049(5) 0.047(5) 0.037(4) -0.001(4) -0.002(4) 0.023(4)

loop_
_geom_bond_atom_site_label_1
_geom_bond_atom_site_label_2
_geom_bond_distance
_geom_bond_site_symmetry_2
_geom_bond_publ_flag
Ba1 O44 2.730(9) . ?
Ba1 O88 2.777(8) . ?
Ba1 O66 2.804(8) . ?
Ba1 O77 2.824(9) . ?
Ba1 O1 2.831(7) . ?
Ba1 Se2 3.3268(13) . ?
Ba1 Se4 3.3590(14) . ?
Ba1 Se5 3.7160(14) . ?
Se1 Ge1 2.328(3) 4_445 ?
Se2 Ge2 2.3281(15) 12_444 ?
Se3 Ge1 2.3732(13) . ?
Se3 Mn1 2.745(2) 2_455 ?
Se3 Mn1 2.745(2) 3_445 ?
Se4 Ge2 2.3623(15) . ?
Se4 Mn2 2.757(2) 2_455 ?
Se4 Mn1 2.767(2) 3_445 ?
Se5 Ge2 2.3626(15) 12_444 ?
Se5 Mn1 2.750(2) 11_344 ?
Se5 Mn2 2.824(2) 11_344 ?
Se6 Ge2 2.3700(15) 3_445 ?
Se6 Mn2 2.745(2) 2_455 ?
Se6 Mn2 2.762(2) . ?
Se7 Mn2 2.713(2) . ?
Se7 Mn2 2.713(2) 2_455 ?
Se7 Mn2 2.713(2) 3_445 ?
Se7 Mn1 2.7158(19) 2_455 ?
Se7 Mn1 2.7158(19) . ?
Se7 Mn1 2.7158(19) 3_445 ?
Mn1 O1 2.353(8) 2_455 ?
Mn1 Se3 2.745(2) 3_445 ?
Mn1 Se3 2.745(2) 2_455 ?
Mn1 Se5 2.750(2) 17_454 ?
Mn1 Se4 2.767(2) 2_455 ?
Mn2 O2 2.251(8) . ?
Mn2 Se6 2.745(2) 3_445 ?
Mn2 Se4 2.757(2) 3_445 ?
Mn2 Se5 2.824(2) 17_454 ?
O1 Mn1 2.353(8) 3_445 ?
Ge1 Se1 2.328(3) 4_444 ?
Ge1 Se3 2.3732(13) 3_445 ?
Ge1 Se3 2.3732(13) 2_455 ?
Ge2 Se2 2.3282(15) 18_544 ?
Ge2 Se5 2.3625(15) 18_544 ?
Ge2 Se6 2.3700(15) 2_455 ?
